data_1562796
loop_
_publ_author_name
'Babo, Jean-Marie'
'Albrecht-Schmitt, Thomas E.'

_publ_section_title
;
 Ce2AgYb5/3Se6, La2CuErTe5, and Ce2CuTmTe5: Three new quaternary
 interlanthanide chalcogenides
;
_journal_name_full 'Journal of Solid State Chemistry'
_journal_page_first 414
_journal_page_last 419
_journal_paper_doi 10.1016/j.jssc.2012.08.024
_journal_volume 197
_journal_year 2013
_chemical_formula_moiety Ce2AgYb5/3Se6
_chemical_formula_sum 'Ag0.67 Br0 Ce1.33 Na0 Se4 Yb1.11'
_chemical_formula_weight 766.65
_chemical_name_common 'cerium silver thullium selenide'
_space_group_IT_number 62
_space_group_name_Hall '-P 2ac 2n'
_space_group_name_H-M_alt 'P n m a'
_symmetry_cell_setting orthorhombic
_symmetry_space_group_name_H-M 'P n m a'
_atom_sites_solution_hydrogens geom
_atom_sites_solution_primary direct
_atom_sites_solution_secondary difmap
_audit_creation_method SHELXL-97
_cell_angle_alpha 90.00
_cell_angle_beta 90.00
_cell_angle_gamma 90.00
_cell_formula_units_Z 6
_cell_length_a 12.253(3)
_cell_length_b 4.0891(10)
_cell_length_c 21.659(5)
_cell_measurement_temperature 296(2)
_cell_volume 1085.2(5)
_computing_cell_refinement 'smart saint'
_computing_data_collection smart
_computing_data_reduction SAINT
_computing_molecular_graphics 'SHELXP-97 (Sheldrick, 1997)'
_computing_publication_material 'SHELXCIF-97 (Sheldrick, 2000)'
_computing_structure_refinement 'SHELXL-97 (Sheldrick, 2008)'
_computing_structure_solution 'SHELXS-97 (Sheldrick, 2008)'
_diffrn_ambient_temperature 296(2)
_diffrn_measured_fraction_theta_full 0.996
_diffrn_measured_fraction_theta_max 0.996
_diffrn_radiation_monochromator graphite
_diffrn_radiation_source 'fine-focus sealed tube'
_diffrn_radiation_type MoK\a
_diffrn_radiation_wavelength 0.71073
_diffrn_reflns_av_R_equivalents 0.0430
_diffrn_reflns_av_sigmaI/netI 0.0424
_diffrn_reflns_limit_h_max 15
_diffrn_reflns_limit_h_min -15
_diffrn_reflns_limit_k_max 3
_diffrn_reflns_limit_k_min -5
_diffrn_reflns_limit_l_max 28
_diffrn_reflns_limit_l_min -27
_diffrn_reflns_number 5612
_diffrn_reflns_theta_full 27.49
_diffrn_reflns_theta_max 27.49
_diffrn_reflns_theta_min 2.51
_exptl_absorpt_coefficient_mu 44.263
_exptl_crystal_colour black
_exptl_crystal_density_diffrn 7.039
_exptl_crystal_density_method 'not measured'
_exptl_crystal_description lath
_exptl_crystal_F_000 1934
_exptl_crystal_size_max 0.055
_exptl_crystal_size_mid 0.035
_exptl_crystal_size_min 0.040
_refine_diff_density_max 2.906
_refine_diff_density_min -1.635
_refine_diff_density_rms 0.406
_refine_ls_extinction_coef 0.00019(6)
_refine_ls_extinction_expression Fc^*^=kFc[1+0.001xFc^2^\l^3^/sin(2\q)]^-1/4^
_refine_ls_extinction_method SHELXL
_refine_ls_goodness_of_fit_ref 1.070
_refine_ls_hydrogen_treatment mixed
_refine_ls_matrix_type full
_refine_ls_number_parameters 68
_refine_ls_number_reflns 1421
_refine_ls_number_restraints 0
_refine_ls_restrained_S_all 1.070
_refine_ls_R_factor_all 0.0492
_refine_ls_R_factor_gt 0.0293
_refine_ls_shift/su_max 0.000
_refine_ls_shift/su_mean 0.000
_refine_ls_structure_factor_coef Fsqd
_refine_ls_weighting_details 'calc w=1/[\s^2^(Fo^2^)+(0.0295P)^2^+1.1524P] where P=(Fo^2^+2Fc^2^)/3'
_refine_ls_weighting_scheme calc
_refine_ls_wR_factor_gt 0.0599
_refine_ls_wR_factor_ref 0.0661
_reflns_number_gt 1112
_reflns_number_total 1421
_reflns_threshold_expression >2sigma(I)
_cod_data_source_file JSSC-2013-197-414.cif
_cod_data_source_block Ce2AgYb5/3Se6
_cod_original_sg_symbol_H-M Pnma
_cod_database_code 1562796

loop_
_symmetry_equiv_pos_as_xyz
'x, y, z'
'-x+1/2, -y, z+1/2'
'-x, y+1/2, -z'
'x+1/2, -y+1/2, -z+1/2'
'-x, -y, -z'
'x-1/2, y, -z-1/2'
'x, -y-1/2, z'
'-x-1/2, y-1/2, z-1/2'

loop_
_atom_site_label
_atom_site_type_symbol
_atom_site_fract_x
_atom_site_fract_y
_atom_site_fract_z
_atom_site_U_iso_or_equiv
_atom_site_adp_type
_atom_site_occupancy
_atom_site_symmetry_multiplicity
_atom_site_calc_flag
_atom_site_refinement_flags
_atom_site_disorder_assembly
_atom_site_disorder_group
Yb1 Yb 0.01767(5) 0.2500 0.65589(3) 0.00865(16) Uani 0.91 2 d SP . .
Yb2 Yb 0.12952(7) 0.2500 0.47868(4) 0.0204(2) Uani 0.75 2 d SP . .
Ce1 Ce 0.30074(6) 0.2500 0.30945(3) 0.01006(18) Uani 1 2 d S . .
Ce2 Ce -0.14134(6) -0.2500 0.86659(3) 0.00922(19) Uani 1 2 d S . .
Ag1 Ag -0.42326(12) 0.2500 0.52565(6) 0.0349(4) Uani 1 2 d S . .
Se1 Se -0.04644(11) -0.2500 0.73281(6) 0.0111(3) Uani 1 2 d S . .
Se2 Se -0.18898(10) 0.2500 0.60626(6) 0.0132(3) Uani 1 2 d S . .
Se3 Se 0.08488(11) -0.2500 0.57128(6) 0.0161(3) Uani 1 2 d S . .
Se4 Se 0.22690(10) 0.2500 0.70685(6) 0.0090(3) Uani 1 2 d S . .
Se5 Se 0.46140(10) -0.2500 0.35668(6) 0.0094(3) Uani 1 2 d S . .
Se6 Se 0.33023(12) 0.2500 0.53218(6) 0.0153(3) Uani 1 2 d S . .

loop_
_atom_site_aniso_label
_atom_site_aniso_U_11
_atom_site_aniso_U_22
_atom_site_aniso_U_33
_atom_site_aniso_U_23
_atom_site_aniso_U_13
_atom_site_aniso_U_12
Yb1 0.0078(3) 0.0060(3) 0.0121(3) 0.000 -0.0024(2) 0.000
Yb2 0.0214(5) 0.0169(5) 0.0230(5) 0.000 0.0012(4) 0.000
Ce1 0.0115(4) 0.0054(4) 0.0132(4) 0.000 -0.0021(3) 0.000
Ce2 0.0114(4) 0.0056(4) 0.0107(4) 0.000 -0.0015(3) 0.000
Ag1 0.0468(9) 0.0393(9) 0.0185(7) 0.000 0.0129(6) 0.000
Se1 0.0127(7) 0.0105(7) 0.0102(7) 0.000 0.0026(5) 0.000
Se2 0.0098(7) 0.0160(7) 0.0138(7) 0.000 0.0004(5) 0.000
Se3 0.0187(8) 0.0145(7) 0.0151(7) 0.000 0.0058(6) 0.000
Se4 0.0092(6) 0.0069(7) 0.0108(6) 0.000 0.0007(5) 0.000
Se5 0.0077(6) 0.0091(6) 0.0115(6) 0.000 -0.0010(5) 0.000
Se6 0.0246(8) 0.0094(7) 0.0119(7) 0.000 -0.0035(6) 0.000

loop_
_atom_type_symbol
_atom_type_description
_atom_type_scat_dispersion_real
_atom_type_scat_dispersion_imag
_atom_type_scat_source
Na Na 0.0362 0.0249 'International Tables Vol C Tables 4.2.6.8 and 6.1.1.4'
Ag Ag -0.8971 1.1015 'International Tables Vol C Tables 4.2.6.8 and 6.1.1.4'
Se Se -0.0929 2.2259 'International Tables Vol C Tables 4.2.6.8 and 6.1.1.4'
Br Br -0.2901 2.4595 'International Tables Vol C Tables 4.2.6.8 and 6.1.1.4'
Ce Ce -0.2486 2.6331 'International Tables Vol C Tables 4.2.6.8 and 6.1.1.4'
Yb Yb -0.3850 5.5486 'International Tables Vol C Tables 4.2.6.8 and 6.1.1.4'

loop_
_geom_angle_atom_site_label_1
_geom_angle_atom_site_label_2
_geom_angle_atom_site_label_3
_geom_angle
_geom_angle_site_symmetry_1
_geom_angle_site_symmetry_3
Se2 Yb1 Se1 88.50(4) . .
Se2 Yb1 Se1 88.50(4) . 1_565
Se1 Yb1 Se1 95.96(5) . 1_565
Se2 Yb1 Se4 179.70(4) . .
Se1 Yb1 Se4 91.30(4) . .
Se1 Yb1 Se4 91.30(4) 1_565 .
Se2 Yb1 Se3 90.84(4) . .
Se1 Yb1 Se3 86.51(3) . .
Se1 Yb1 Se3 177.42(3) 1_565 .
Se4 Yb1 Se3 89.37(4) . .
Se2 Yb1 Se3 90.84(4) . 1_565
Se1 Yb1 Se3 177.42(3) . 1_565
Se1 Yb1 Se3 86.51(3) 1_565 1_565
Se4 Yb1 Se3 89.37(4) . 1_565
Se3 Yb1 Se3 91.01(5) . 1_565
Se2 Yb1 Yb2 45.47(2) . 5_556
Se1 Yb1 Yb2 86.13(3) . 5_556
Se1 Yb1 Yb2 133.93(4) 1_565 5_556
Se4 Yb1 Yb2 134.74(3) . 5_556
Se3 Yb1 Yb2 45.38(3) . 5_556
Se3 Yb1 Yb2 91.63(3) 1_565 5_556
Se2 Yb1 Yb2 45.47(2) . 5_566
Se1 Yb1 Yb2 133.93(4) . 5_566
Se1 Yb1 Yb2 86.13(3) 1_565 5_566
Se4 Yb1 Yb2 134.74(3) . 5_566
Se3 Yb1 Yb2 91.63(3) . 5_566
Se3 Yb1 Yb2 45.38(3) 1_565 5_566
Yb2 Yb1 Yb2 61.63(2) 5_556 5_566
Se2 Yb1 Yb2 86.65(4) . .
Se1 Yb1 Yb2 131.77(2) . .
Se1 Yb1 Yb2 131.77(2) 1_565 .
Se4 Yb1 Yb2 93.65(3) . .
Se3 Yb1 Yb2 45.68(2) . .
Se3 Yb1 Yb2 45.68(2) 1_565 .
Yb2 Yb1 Yb2 57.60(2) 5_556 .
Yb2 Yb1 Yb2 57.60(2) 5_566 .
Se2 Yb1 Yb1 90.0 . 1_545
Se1 Yb1 Yb1 42.02(2) . 1_545
Se1 Yb1 Yb1 137.98(2) 1_565 1_545
Se4 Yb1 Yb1 90.0 . 1_545
Se3 Yb1 Yb1 44.50(2) . 1_545
Se3 Yb1 Yb1 135.50(2) 1_565 1_545
Yb2 Yb1 Yb1 59.183(11) 5_556 1_545
Yb2 Yb1 Yb1 120.816(11) 5_566 1_545
Yb2 Yb1 Yb1 90.0 . 1_545
Se2 Yb1 Yb1 90.0 . 1_565
Se1 Yb1 Yb1 137.98(2) . 1_565
Se1 Yb1 Yb1 42.02(2) 1_565 1_565
Se4 Yb1 Yb1 90.0 . 1_565
Se3 Yb1 Yb1 135.50(2) . 1_565
Se3 Yb1 Yb1 44.50(2) 1_565 1_565
Yb2 Yb1 Yb1 120.816(11) 5_556 1_565
Yb2 Yb1 Yb1 59.183(11) 5_566 1_565
Yb2 Yb1 Yb1 90.0 . 1_565
Yb1 Yb1 Yb1 180.0 1_545 1_565
Se6 Yb2 Se3 177.16(5) . 5_556
Se6 Yb2 Se2 92.52(4) . 5_556
Se3 Yb2 Se2 89.45(4) 5_556 5_556
Se6 Yb2 Se2 92.52(4) . 5_566
Se3 Yb2 Se2 89.45(4) 5_556 5_566
Se2 Yb2 Se2 91.87(5) 5_556 5_566
Se6 Yb2 Se3 82.91(4) . 1_565
Se3 Yb2 Se3 95.08(4) 5_556 1_565
Se2 Yb2 Se3 175.31(5) 5_556 1_565
Se2 Yb2 Se3 89.37(3) 5_566 1_565
Se6 Yb2 Se3 82.91(4) . .
Se3 Yb2 Se3 95.08(4) 5_556 .
Se2 Yb2 Se3 89.37(3) 5_556 .
Se2 Yb2 Se3 175.31(5) 5_566 .
Se3 Yb2 Se3 89.05(5) 1_565 .
Se6 Yb2 Yb2 129.60(4) . 5_556
Se3 Yb2 Yb2 48.35(3) 5_556 5_556
Se2 Yb2 Yb2 89.12(3) 5_556 5_556
Se2 Yb2 Yb2 137.79(5) 5_566 5_556
Se3 Yb2 Yb2 93.00(4) 1_565 5_556
Se3 Yb2 Yb2 46.73(3) . 5_556
Se6 Yb2 Yb2 129.60(4) . 5_566
Se3 Yb2 Yb2 48.35(3) 5_556 5_566
Se2 Yb2 Yb2 137.79(5) 5_556 5_566
Se2 Yb2 Yb2 89.12(3) 5_566 5_566
Se3 Yb2 Yb2 46.73(3) 1_565 5_566
Se3 Yb2 Yb2 93.00(4) . 5_566
Yb2 Yb2 Yb2 63.47(3) 5_556 5_566
Se6 Yb2 Yb1 136.06(3) . 5_556
Se3 Yb2 Yb1 45.89(2) 5_556 5_556
Se2 Yb2 Yb1 43.56(3) 5_556 5_556
Se2 Yb2 Yb1 90.66(4) 5_566 5_556
Se3 Yb2 Yb1 140.97(4) 1_565 5_556
Se3 Yb2 Yb1 93.34(3) . 5_556
Yb2 Yb2 Yb1 62.29(2) 5_556 5_556
Yb2 Yb2 Yb1 94.24(3) 5_566 5_556
Se6 Yb2 Yb1 136.06(3) . 5_566
Se3 Yb2 Yb1 45.89(2) 5_556 5_566
Se2 Yb2 Yb1 90.66(4) 5_556 5_566
Se2 Yb2 Yb1 43.56(3) 5_566 5_566
Se3 Yb2 Yb1 93.34(3) 1_565 5_566
Se3 Yb2 Yb1 140.97(4) . 5_566
Yb2 Yb2 Yb1 94.24(3) 5_556 5_566
Yb2 Yb2 Yb1 62.29(2) 5_566 5_566
Yb1 Yb2 Yb1 61.63(2) 5_556 5_566
Se6 Yb2 Yb1 84.42(4) . .
Se3 Yb2 Yb1 92.74(4) 5_556 .
Se2 Yb2 Yb1 134.03(2) 5_556 .
Se2 Yb2 Yb1 134.03(2) 5_566 .
Se3 Yb2 Yb1 44.70(2) 1_565 .
Se3 Yb2 Yb1 44.69(2) . .
Yb2 Yb2 Yb1 60.11(2) 5_556 .
Yb2 Yb2 Yb1 60.11(2) 5_566 .
Yb1 Yb2 Yb1 122.40(2) 5_556 .
Yb1 Yb2 Yb1 122.40(2) 5_566 .
Se6 Yb2 Yb2 90.0 . 1_545
Se3 Yb2 Yb2 90.000(1) 5_556 1_545
Se2 Yb2 Yb2 44.06(2) 5_556 1_545
Se2 Yb2 Yb2 135.94(2) 5_566 1_545
Se3 Yb2 Yb2 134.52(2) 1_565 1_545
Se3 Yb2 Yb2 45.48(2) . 1_545
Yb2 Yb2 Yb2 58.263(17) 5_556 1_545
Yb2 Yb2 Yb2 121.737(17) 5_566 1_545
Yb1 Yb2 Yb2 59.183(11) 5_556 1_545
Yb1 Yb2 Yb2 120.816(11) 5_566 1_545
Yb1 Yb2 Yb2 90.0 . 1_545
Se5 Ce1 Se5 85.33(4) . 1_565
Se5 Ce1 Se4 82.23(3) . 2_554
Se5 Ce1 Se4 140.96(4) 1_565 2_554
Se5 Ce1 Se4 140.96(4) . 2_564
Se5 Ce1 Se4 82.23(3) 1_565 2_564
Se4 Ce1 Se4 84.58(4) 2_554 2_564
Se5 Ce1 Se2 122.80(4) . 5_566
Se5 Ce1 Se2 68.74(3) 1_565 5_566
Se4 Ce1 Se2 146.61(4) 2_554 5_566
Se4 Ce1 Se2 86.39(3) 2_564 5_566
Se5 Ce1 Se2 68.74(3) . 5_556
Se5 Ce1 Se2 122.80(4) 1_565 5_556
Se4 Ce1 Se2 86.39(3) 2_554 5_556
Se4 Ce1 Se2 146.61(4) 2_564 5_556
Se2 Ce1 Se2 83.71(4) 5_566 5_556
Se5 Ce1 Se1 136.19(2) . 5_556
Se5 Ce1 Se1 136.19(2) 1_565 5_556
Se4 Ce1 Se1 71.75(3) 2_554 5_556
Se4 Ce1 Se1 71.75(3) 2_564 5_556
Se2 Ce1 Se1 74.88(3) 5_566 5_556
Se2 Ce1 Se1 74.88(3) 5_556 5_556
Se5 Ce1 Se1 65.94(3) . 2_554
Se5 Ce1 Se1 65.94(3) 1_565 2_554
Se4 Ce1 Se1 75.20(3) 2_554 2_554
Se4 Ce1 Se1 75.20(3) 2_564 2_554
Se2 Ce1 Se1 132.77(3) 5_566 2_554
Se2 Ce1 Se1 132.77(3) 5_556 2_554
Se1 Ce1 Se1 134.76(3) 5_556 2_554
Se5 Ce1 Ce1 132.66(2) . 1_565
Se5 Ce1 Ce1 47.34(2) 1_565 1_565
Se4 Ce1 Ce1 132.29(2) 2_554 1_565
Se4 Ce1 Ce1 47.71(2) 2_564 1_565
Se2 Ce1 Ce1 48.14(2) 5_566 1_565
Se2 Ce1 Ce1 131.86(2) 5_556 1_565
Se1 Ce1 Ce1 90.0 5_556 1_565
Se1 Ce1 Ce1 90.0 2_554 1_565
Se5 Ce1 Ce1 47.34(2) . 1_545
Se5 Ce1 Ce1 132.66(2) 1_565 1_545
Se4 Ce1 Ce1 47.71(2) 2_554 1_545
Se4 Ce1 Ce1 132.29(2) 2_564 1_545
Se2 Ce1 Ce1 131.86(2) 5_566 1_545
Se2 Ce1 Ce1 48.14(2) 5_556 1_545
Se1 Ce1 Ce1 90.0 5_556 1_545
Se1 Ce1 Ce1 90.0 2_554 1_545
Ce1 Ce1 Ce1 180.0 1_565 1_545
Se5 Ce1 Yb2 91.71(3) . .
Se5 Ce1 Yb2 91.71(3) 1_565 .
Se4 Ce1 Yb2 125.41(3) 2_554 .
Se4 Ce1 Yb2 125.41(3) 2_564 .
Se2 Ce1 Yb2 42.34(2) 5_566 .
Se2 Ce1 Yb2 42.34(2) 5_556 .
Se1 Ce1 Yb2 76.59(3) 5_556 .
Se1 Ce1 Yb2 148.65(3) 2_554 .
Ce1 Ce1 Yb2 90.0 1_565 .
Ce1 Ce1 Yb2 90.0 1_545 .
Se5 Ce2 Se5 85.41(4) 2 2_545
Se5 Ce2 Se6 71.13(3) 2 6_557
Se5 Ce2 Se6 126.55(4) 2_545 6_557
Se5 Ce2 Se6 126.55(4) 2 6_547
Se5 Ce2 Se6 71.13(3) 2_545 6_547
Se6 Ce2 Se6 85.29(4) 6_557 6_547
Se5 Ce2 Se4 143.52(4) 2 6_547
Se5 Ce2 Se4 84.00(3) 2_545 6_547
Se6 Ce2 Se4 140.47(4) 6_557 6_547
Se6 Ce2 Se4 82.17(3) 6_547 6_547
Se5 Ce2 Se4 84.00(3) 2 6_557
Se5 Ce2 Se4 143.52(4) 2_545 6_557
Se6 Ce2 Se4 82.17(3) 6_557 6_557
Se6 Ce2 Se4 140.47(4) 6_547 6_557
Se4 Ce2 Se4 84.11(4) 6_547 6_557
Se5 Ce2 Se1 70.22(3) 2 .
Se5 Ce2 Se1 70.22(3) 2_545 .
Se6 Ce2 Se1 135.82(2) 6_557 .
Se6 Ce2 Se1 135.82(2) 6_547 .
Se4 Ce2 Se1 73.34(3) 6_547 .
Se4 Ce2 Se1 73.34(3) 6_557 .
Se5 Ce2 Ag1 84.58(3) 2 2_455
Se5 Ce2 Ag1 84.58(3) 2_545 2_455
Se6 Ce2 Ag1 46.99(3) 6_557 2_455
Se6 Ce2 Ag1 46.99(3) 6_547 2_455
Se4 Ce2 Ag1 128.78(3) 6_547 2_455
Se4 Ce2 Ag1 128.78(3) 6_557 2_455
Se1 Ce2 Ag1 145.19(4) . 2_455
Se5 Ce2 Ce2 47.29(2) 2 1_565
Se5 Ce2 Ce2 132.71(2) 2_545 1_565
Se6 Ce2 Ce2 47.36(2) 6_557 1_565
Se6 Ce2 Ce2 132.64(2) 6_547 1_565
Se4 Ce2 Ce2 132.06(2) 6_547 1_565
Se4 Ce2 Ce2 47.95(2) 6_557 1_565
Se1 Ce2 Ce2 90.0 . 1_565
Ag1 Ce2 Ce2 90.0 2_455 1_565
Se5 Ce2 Ce2 132.71(2) 2 1_545
Se5 Ce2 Ce2 47.29(2) 2_545 1_545
Se6 Ce2 Ce2 132.64(2) 6_557 1_545
Se6 Ce2 Ce2 47.36(2) 6_547 1_545
Se4 Ce2 Ce2 47.95(2) 6_547 1_545
Se4 Ce2 Ce2 132.06(2) 6_557 1_545
Se1 Ce2 Ce2 90.0 . 1_545
Ag1 Ce2 Ce2 90.0 2_455 1_545
Ce2 Ce2 Ce2 180.0 1_565 1_545
Se5 Ag1 Se6 122.79(4) 5_556 5_556
Se5 Ag1 Se6 122.79(4) 5_556 5_566
Se6 Ag1 Se6 100.73(7) 5_556 5_566
Se5 Ag1 Ag1 104.59(6) 5_556 5_456
Se6 Ag1 Ag1 64.43(4) 5_556 5_456
Se6 Ag1 Ag1 128.38(7) 5_566 5_456
Se5 Ag1 Ag1 104.59(6) 5_556 5_466
Se6 Ag1 Ag1 128.38(7) 5_556 5_466
Se6 Ag1 Ag1 64.43(4) 5_566 5_466
Ag1 Ag1 Ag1 86.22(8) 5_456 5_466
Se5 Ag1 Se6 76.93(5) 5_556 1_455
Se6 Ag1 Se6 116.80(5) 5_556 1_455
Se6 Ag1 Se6 116.80(5) 5_566 1_455
Ag1 Ag1 Se6 52.38(5) 5_456 1_455
Ag1 Ag1 Se6 52.38(5) 5_466 1_455
Se5 Ag1 Ce2 177.45(6) 5_556 2_454
Se6 Ag1 Ce2 56.22(3) 5_556 2_454
Se6 Ag1 Ce2 56.22(3) 5_566 2_454
Ag1 Ag1 Ce2 77.22(5) 5_456 2_454
Ag1 Ag1 Ce2 77.22(5) 5_466 2_454
Se6 Ag1 Ce2 105.62(5) 1_455 2_454
Yb1 Se1 Yb1 95.96(5) . 1_545
Yb1 Se1 Ce2 131.93(2) . .
Yb1 Se1 Ce2 131.93(2) 1_545 .
Yb1 Se1 Ce1 95.92(4) . 5_556
Yb1 Se1 Ce1 95.92(4) 1_545 5_556
Ce2 Se1 Ce1 84.51(4) . 5_556
Yb1 Se1 Ce1 92.43(4) . 2
Yb1 Se1 Ce1 92.43(4) 1_545 2
Ce2 Se1 Ce1 83.00(4) . 2
Ce1 Se1 Ce1 167.50(4) 5_556 2
Yb1 Se2 Yb2 90.97(4) . 5_556
Yb1 Se2 Yb2 90.97(4) . 5_566
Yb2 Se2 Yb2 91.87(5) 5_556 5_566
Yb1 Se2 Ce1 100.29(4) . 5_566
Yb2 Se2 Ce1 168.29(5) 5_556 5_566
Yb2 Se2 Ce1 91.16(2) 5_566 5_566
Yb1 Se2 Ce1 100.29(4) . 5_556
Yb2 Se2 Ce1 91.16(2) 5_556 5_556
Yb2 Se2 Ce1 168.29(5) 5_566 5_556
Ce1 Se2 Ce1 83.72(4) 5_566 5_556
Yb2 Se3 Yb1 88.73(4) 5_556 1_545
Yb2 Se3 Yb1 88.73(4) 5_556 .
Yb1 Se3 Yb1 91.01(5) 1_545 .
Yb2 Se3 Yb2 84.92(4) 5_556 .
Yb1 Se3 Yb2 173.60(6) 1_545 .
Yb1 Se3 Yb2 89.63(2) . .
Yb2 Se3 Yb2 84.92(4) 5_556 1_545
Yb1 Se3 Yb2 89.62(2) 1_545 1_545
Yb1 Se3 Yb2 173.60(6) . 1_545
Yb2 Se3 Yb2 89.05(5) . 1_545
Yb1 Se4 Ce1 100.77(4) . 2_565
Yb1 Se4 Ce1 100.77(4) . 2
Ce1 Se4 Ce1 84.58(4) 2_565 2
Yb1 Se4 Ce2 106.24(4) . 6_667
Ce1 Se4 Ce2 89.39(2) 2_565 6_667
Ce1 Se4 Ce2 152.97(5) 2 6_667
Yb1 Se4 Ce2 106.24(4) . 6_657
Ce1 Se4 Ce2 152.97(5) 2_565 6_657
Ce1 Se4 Ce2 89.39(2) 2 6_657
Ce2 Se4 Ce2 84.11(4) 6_667 6_657
Ag1 Se5 Ce2 93.55(4) 5_556 2_554
Ag1 Se5 Ce2 93.55(4) 5_556 2_544
Ce2 Se5 Ce2 85.41(4) 2_554 2_544
Ag1 Se5 Ce1 102.46(4) 5_556 1_545
Ce2 Se5 Ce1 163.95(5) 2_554 1_545
Ce2 Se5 Ce1 92.39(2) 2_544 1_545
Ag1 Se5 Ce1 102.47(4) 5_556 .
Ce2 Se5 Ce1 92.39(2) 2_554 .
Ce2 Se5 Ce1 163.95(5) 2_544 .
Ce1 Se5 Ce1 85.33(4) 1_545 .
Ag1 Se6 Ag1 100.73(7) 5_566 5_556
Ag1 Se6 Yb2 100.80(5) 5_566 .
Ag1 Se6 Yb2 100.80(5) 5_556 .
Ag1 Se6 Ce2 76.79(3) 5_566 6_667
Ag1 Se6 Ce2 144.58(6) 5_556 6_667
Yb2 Se6 Ce2 114.46(4) . 6_667
Ag1 Se6 Ce2 144.58(6) 5_566 6_657
Ag1 Se6 Ce2 76.79(3) 5_556 6_657
Yb2 Se6 Ce2 114.46(4) . 6_657
Ce2 Se6 Ce2 85.29(4) 6_667 6_657
Ag1 Se6 Ag1 63.19(5) 5_566 1_655
Ag1 Se6 Ag1 63.19(5) 5_556 1_655
Yb2 Se6 Ag1 152.09(6) . 1_655
Ce2 Se6 Ag1 85.34(4) 6_667 1_655
Ce2 Se6 Ag1 85.34(4) 6_657 1_655

loop_
_geom_bond_atom_site_label_1
_geom_bond_atom_site_label_2
_geom_bond_distance
_geom_bond_site_symmetry_2
Yb1 Se2 2.7507(16) .
Yb1 Se1 2.7520(10) .
Yb1 Se1 2.7521(10) 1_565
Yb1 Se4 2.7912(15) .
Yb1 Se3 2.8664(11) .
Yb1 Se3 2.8664(11) 1_565
Yb1 Yb2 3.9910(11) 5_556
Yb1 Yb2 3.9910(11) 5_566
Yb1 Yb2 4.0754(14) .
Yb1 Yb1 4.0891(10) 1_545
Yb1 Yb1 4.0891(10) 1_565
Yb2 Se6 2.7185(18) .
Yb2 Se3 2.8413(18) 5_556
Yb2 Se2 2.8454(12) 5_556
Yb2 Se2 2.8454(12) 5_566
Yb2 Se3 2.9158(13) 1_565
Yb2 Se3 2.9158(12) .
Yb2 Yb2 3.8868(17) 5_556
Yb2 Yb2 3.8868(17) 5_566
Yb2 Yb1 3.9910(11) 5_556
Yb2 Yb1 3.9910(11) 5_566
Yb2 Yb2 4.0891(10) 1_545
Ce1 Se5 3.0170(11) .
Ce1 Se5 3.0170(11) 1_565
Ce1 Se4 3.0386(12) 2_554
Ce1 Se4 3.0386(12) 2_564
Ce1 Se2 3.0640(12) 5_566
Ce1 Se2 3.0640(12) 5_556
Ce1 Se1 3.2475(17) 5_556
Ce1 Se1 3.4377(16) 2_554
Ce1 Ce1 4.0891(10) 1_565
Ce1 Ce1 4.0891(10) 1_545
Ce2 Se5 3.0145(12) 2
Ce2 Se5 3.0145(12) 2_545
Ce2 Se6 3.0181(13) 6_557
Ce2 Se6 3.0181(13) 6_547
Ce2 Se4 3.0523(12) 6_547
Ce2 Se4 3.0523(12) 6_557
Ce2 Se1 3.1220(16) .
Ce2 Ag1 3.5349(16) 2_455
Ce2 Ce2 4.0891(10) 1_565
Ce2 Ce2 4.0891(10) 1_545
Ag1 Se5 2.5910(18) 5_556
Ag1 Se6 2.6549(13) 5_556
Ag1 Se6 2.6549(13) 5_566
Ag1 Ag1 2.992(2) 5_456
Ag1 Ag1 2.992(2) 5_466
Ag1 Se6 3.024(2) 1_455
Ag1 Ce2 3.5349(16) 2_454
Se1 Yb1 2.7521(10) 1_545
Se1 Ce1 3.2475(17) 5_556
Se1 Ce1 3.4378(16) 2
Se2 Yb2 2.8454(12) 5_556
Se2 Yb2 2.8454(12) 5_566
Se2 Ce1 3.0640(12) 5_566
Se2 Ce1 3.0640(12) 5_556
Se3 Yb2 2.8413(18) 5_556
Se3 Yb1 2.8663(11) 1_545
Se3 Yb2 2.9158(12) 1_545
Se4 Ce1 3.0386(12) 2_565
Se4 Ce1 3.0386(12) 2
Se4 Ce2 3.0523(12) 6_667
Se4 Ce2 3.0523(12) 6_657
Se5 Ag1 2.5911(18) 5_556
Se5 Ce2 3.0145(12) 2_554
Se5 Ce2 3.0145(12) 2_544
Se5 Ce1 3.0170(11) 1_545
Se6 Ag1 2.6549(13) 5_566
Se6 Ag1 2.6549(13) 5_556
Se6 Ce2 3.0181(13) 6_667
Se6 Ce2 3.0181(13) 6_657
Se6 Ag1 3.024(2) 1_655
